data_1557928
loop_
_publ_author_name
'Curbet, Idriss'
'Colombel-Rouen, Sophie'
'Manguin, Romane'
'Clermont, Anthony'
'Quelhas, Alexandre'
'M\"uller, Daniel S.'
'Roisnel, Thierry'
'Basl\'e, Olivier'
'Trolez, Yann'
'Mauduit, Marc'

_publ_section_title
;
 Expedient synthesis of conjugated triynes via alkyne metathesis
;
_journal_issue 19
_journal_name_full 'Chemical Science'
_journal_page_first 4934
_journal_page_last 4938
_journal_paper_doi 10.1039/D0SC01124J
_journal_volume 11
_journal_year 2020
_chemical_absolute_configuration unk
_chemical_compound_source 'synthesis as described'
_chemical_formula_moiety 'C24 H18'
_chemical_formula_sum 'C24 H18'
_chemical_formula_weight 306.39
_space_group_crystal_system orthorhombic
_space_group_IT_number 19
_space_group_name_Hall 'P 2ac 2ab'
_space_group_name_H-M_alt 'P 21 21 21'
_atom_sites_solution_hydrogens geom
_audit_update_record
;
2019-04-04 deposited with the CCDC.	2020-04-27 downloaded from the CCDC.
;
_cell_angle_alpha 90
_cell_angle_beta 90
_cell_angle_gamma 90
_cell_formula_units_Z 4
_cell_length_a 9.3055(16)
_cell_length_b 10.3538(15)
_cell_length_c 18.151(3)
_cell_measurement_reflns_used 7576
_cell_measurement_temperature 150
_cell_measurement_theta_max 27.47
_cell_measurement_theta_min 2.26
_cell_measurement_wavelength 0.71073
_cell_volume 1748.8(5)
_computing_cell_refinement 'APEX3 (Bruker, 2015); SAINT (Bruker, 2014)'
_computing_data_collection 'SAINT (Bruker, 2014)'
_computing_data_reduction 'SAINT (Bruker, 2014)'
_computing_molecular_graphics 'SXGRAPH (Farrugia, 1999), Mercury (CSD, 2016)'
_computing_publication_material 'CRYSCALC (T. Roisnel, local program, 2017)'
_computing_structure_refinement 'SHELXL-2016/6 (Sheldrick, 2016)'
_computing_structure_solution 'SHELXT (Sheldrick, 2015)'
_diffrn_ambient_temperature 150
_diffrn_detector '(CMOS) PHOTON 100'
_diffrn_measured_fraction_theta_full 0.998
_diffrn_measured_fraction_theta_max 0.998
_diffrn_measurement_device_type 'D8 VENTURE Bruker AXS'
_diffrn_measurement_method 'rotation images'
_diffrn_radiation_monochromator 'multilayer monochromator'
_diffrn_radiation_probe x-ray
_diffrn_radiation_source 'Incoatec microfocus sealed tube'
_diffrn_radiation_type MoK\a
_diffrn_radiation_wavelength 0.71073
_diffrn_reflns_av_R_equivalents 0.0274
_diffrn_reflns_av_unetI/netI 0.0316
_diffrn_reflns_limit_h_max 12
_diffrn_reflns_limit_h_min -12
_diffrn_reflns_limit_k_max 13
_diffrn_reflns_limit_k_min -13
_diffrn_reflns_limit_l_max 23
_diffrn_reflns_limit_l_min -19
_diffrn_reflns_number 10436
_diffrn_reflns_theta_full 25.242
_diffrn_reflns_theta_max 27.470
_diffrn_reflns_theta_min 2.943
_exptl_absorpt_coefficient_mu 0.066
_exptl_absorpt_correction_T_max 0.971
_exptl_absorpt_correction_T_min 0.000
_exptl_absorpt_correction_type multi-scan
_exptl_absorpt_process_details
;
  [Sheldrick, G.M. (2014). SADABS Bruker AXS Inc., Madison, Wisconsin, USA]
;
_exptl_crystal_colour colourless
_exptl_crystal_density_diffrn 1.164
_exptl_crystal_description prism
_exptl_crystal_F_000 648
_exptl_crystal_size_max 0.800
_exptl_crystal_size_mid 0.580
_exptl_crystal_size_min 0.450
_refine_diff_density_max 0.190
_refine_diff_density_min -0.176
_refine_diff_density_rms 0.034
_refine_ls_extinction_coef 0.025(3)
_refine_ls_extinction_method 'SHELXL-2016/6 (Sheldrick 2016)'
_refine_ls_goodness_of_fit_ref 1.029
_refine_ls_hydrogen_treatment constr
_refine_ls_matrix_type full
_refine_ls_number_parameters 219
_refine_ls_number_reflns 3996
_refine_ls_number_restraints 0
_refine_ls_restrained_S_all 1.029
_refine_ls_R_factor_all 0.0433
_refine_ls_R_factor_gt 0.0359
_refine_ls_shift/su_max 0.000
_refine_ls_shift/su_mean 0.000
_refine_ls_structure_factor_coef Fsqd
_refine_ls_weighting_details 'w=1/[\s^2^(Fo^2^)+(0.0480P)^2^+0.2511P] where P=(Fo^2^+2Fc^2^)/3'
_refine_ls_weighting_scheme calc
_refine_ls_wR_factor_gt 0.0870
_refine_ls_wR_factor_ref 0.0924
_reflns_Friedel_coverage 0.747
_reflns_Friedel_fraction_full 0.998
_reflns_Friedel_fraction_max 0.995
_reflns_number_gt 3603
_reflns_number_total 3996
_reflns_threshold_expression >2sigma(I)
_cod_data_source_file d0sc01124j2.cif
_cod_data_source_block RMA43
_cod_depositor_comments
;
 Adding full bibliography for 1557923--1557928.cif.

2022-06-10
Z value and formula fixed to values more according to usual
chemical conventions.                 miguel
;
_cod_original_formula_sum 'C16 H12'
_cod_original_formula_weight 204.26
_cod_original_formula_moiety 'C16 H12'
_cod_original_formula_units_Z 6
_cod_database_code 1557928

loop_
_space_group_symop_operation_xyz
'x, y, z'
'-x+1/2, -y, z+1/2'
'-x, y+1/2, -z+1/2'
'x+1/2, -y+1/2, -z'

loop_
_atom_site_label
_atom_site_type_symbol
_atom_site_fract_x
_atom_site_fract_y
_atom_site_fract_z
_atom_site_U_iso_or_equiv
_atom_site_adp_type
_atom_site_occupancy
_atom_site_site_symmetry_order
_atom_site_calc_flag
_atom_site_refinement_flags_posn
_atom_site_refinement_flags_adp
_atom_site_refinement_flags_occupancy
_atom_site_disorder_assembly
_atom_site_disorder_group
C1 C 1.0209(2) 0.0869(2) 0.75934(12) 0.0373(5) Uani 1 1 d . . . . .
H1A H 1.110662 0.072165 0.732417 0.056 Uiso 1 1 calc R U . . .
H1B H 0.970751 0.004518 0.766175 0.056 Uiso 1 1 calc R U . . .
H1C H 1.042404 0.124855 0.807554 0.056 Uiso 1 1 calc R U . . .
C2 C 0.9298(2) 0.17493(19) 0.71751(11) 0.0294(4) Uani 1 1 d . . . . .
C3 C 0.8562(2) 0.24965(18) 0.68427(10) 0.0278(4) Uani 1 1 d . . . . .
C4 C 0.77443(19) 0.34045(17) 0.64753(10) 0.0262(4) Uani 1 1 d . . . . .
C5 C 0.70498(18) 0.42136(17) 0.61652(10) 0.0249(4) Uani 1 1 d . . . . .
C6 C 0.62096(17) 0.52568(16) 0.58096(9) 0.0212(3) Uani 1 1 d . . . . .
C7 C 0.63806(18) 0.64527(17) 0.63134(10) 0.0241(4) Uani 1 1 d . . . . .
C8 C 0.70816(19) 0.75657(18) 0.60925(11) 0.0292(4) Uani 1 1 d . . . . .
H8 H 0.742450 0.763986 0.560130 0.035 Uiso 1 1 calc R U . . .
C9 C 0.7288(2) 0.8582(2) 0.65888(13) 0.0385(5) Uani 1 1 d . . . . .
H9 H 0.777875 0.933924 0.643453 0.046 Uiso 1 1 calc R U . . .
C10 C 0.6782(2) 0.8491(2) 0.73001(13) 0.0430(5) Uani 1 1 d . . . . .
H10 H 0.692972 0.918136 0.763623 0.052 Uiso 1 1 calc R U . . .
C11 C 0.6058(2) 0.7388(2) 0.75248(13) 0.0441(5) Uani 1 1 d . . . . .
H11 H 0.569461 0.732798 0.801272 0.053 Uiso 1 1 calc R U . . .
C12 C 0.5865(2) 0.6375(2) 0.70378(11) 0.0337(4) Uani 1 1 d . . . . .
H12 H 0.537727 0.561780 0.719591 0.040 Uiso 1 1 calc R U . . .
C13 C 0.68073(18) 0.55178(15) 0.50312(10) 0.0228(4) Uani 1 1 d . . . . .
C14 C 0.8249(2) 0.53004(19) 0.48752(12) 0.0320(4) Uani 1 1 d . . . . .
H14 H 0.886948 0.498910 0.525097 0.038 Uiso 1 1 calc R U . . .
C15 C 0.8792(2) 0.5534(2) 0.41738(14) 0.0417(5) Uani 1 1 d . . . . .
H15 H 0.977443 0.536347 0.407089 0.050 Uiso 1 1 calc R U . . .
C16 C 0.7912(3) 0.6012(2) 0.36275(12) 0.0416(5) Uani 1 1 d . . . . .
H16 H 0.828490 0.616997 0.314863 0.050 Uiso 1 1 calc R U . . .
C17 C 0.6488(3) 0.6260(2) 0.37806(11) 0.0401(5) Uani 1 1 d . . . . .
H17 H 0.588136 0.660369 0.340831 0.048 Uiso 1 1 calc R U . . .
C18 C 0.5938(2) 0.60084(19) 0.44764(10) 0.0318(4) Uani 1 1 d . . . . .
H18 H 0.495203 0.617440 0.457447 0.038 Uiso 1 1 calc R U . . .
C19 C 0.46271(18) 0.48152(16) 0.57502(9) 0.0217(3) Uani 1 1 d . . . . .
C20 C 0.35000(19) 0.56905(18) 0.58133(11) 0.0271(4) Uani 1 1 d . . . . .
H20 H 0.369747 0.657331 0.591366 0.033 Uiso 1 1 calc R U . . .
C21 C 0.2086(2) 0.52814(18) 0.57304(12) 0.0330(4) Uani 1 1 d . . . . .
H21 H 0.132502 0.588908 0.576857 0.040 Uiso 1 1 calc R U . . .
C22 C 0.1780(2) 0.4001(2) 0.55933(13) 0.0372(5) Uani 1 1 d . . . . .
H22 H 0.081184 0.372032 0.555046 0.045 Uiso 1 1 calc R U . . .
C23 C 0.2895(2) 0.31286(18) 0.55188(12) 0.0366(5) Uani 1 1 d . . . . .
H23 H 0.269181 0.224731 0.541685 0.044 Uiso 1 1 calc R U . . .
C24 C 0.4311(2) 0.35331(18) 0.55920(10) 0.0278(4) Uani 1 1 d . . . . .
H24 H 0.506974 0.292807 0.553345 0.033 Uiso 1 1 calc R U . . .

loop_
_atom_site_aniso_label
_atom_site_aniso_U_11
_atom_site_aniso_U_22
_atom_site_aniso_U_33
_atom_site_aniso_U_23
_atom_site_aniso_U_13
_atom_site_aniso_U_12
C1 0.0373(10) 0.0343(10) 0.0403(11) 0.0001(9) -0.0116(9) 0.0117(9)
C2 0.0298(9) 0.0285(9) 0.0300(10) -0.0034(8) -0.0057(7) 0.0049(7)
C3 0.0274(8) 0.0287(9) 0.0272(9) -0.0037(8) -0.0053(7) 0.0033(7)
C4 0.0251(8) 0.0286(8) 0.0249(8) -0.0025(7) -0.0041(7) 0.0018(7)
C5 0.0235(8) 0.0273(8) 0.0241(8) -0.0030(7) -0.0039(7) 0.0007(7)
C6 0.0197(7) 0.0221(7) 0.0218(8) -0.0010(7) -0.0022(6) 0.0021(6)
C7 0.0187(7) 0.0282(8) 0.0255(8) -0.0056(7) -0.0064(6) 0.0038(7)
C8 0.0244(8) 0.0276(9) 0.0355(10) -0.0056(8) -0.0053(7) 0.0018(7)
C9 0.0295(9) 0.0299(9) 0.0562(13) -0.0130(9) -0.0105(9) 0.0014(8)
C10 0.0321(10) 0.0465(12) 0.0504(13) -0.0280(11) -0.0116(9) 0.0069(9)
C11 0.0375(11) 0.0624(14) 0.0324(11) -0.0199(11) -0.0036(9) 0.0064(11)
C12 0.0302(9) 0.0418(11) 0.0291(10) -0.0083(9) -0.0025(7) 0.0001(8)
C13 0.0247(8) 0.0190(8) 0.0246(8) -0.0035(7) 0.0008(7) -0.0022(6)
C14 0.0261(9) 0.0296(9) 0.0402(11) -0.0012(8) 0.0046(8) -0.0038(7)
C15 0.0383(11) 0.0322(10) 0.0547(13) -0.0048(10) 0.0216(10) -0.0080(9)
C16 0.0622(14) 0.0313(10) 0.0314(10) -0.0049(8) 0.0166(10) -0.0131(10)
C17 0.0553(13) 0.0396(11) 0.0252(9) 0.0004(9) -0.0003(9) -0.0071(10)
C18 0.0334(10) 0.0371(10) 0.0250(9) 0.0013(8) -0.0009(7) 0.0003(8)
C19 0.0231(8) 0.0246(8) 0.0174(7) 0.0012(7) -0.0025(6) -0.0002(6)
C20 0.0247(8) 0.0220(8) 0.0346(10) -0.0004(7) -0.0037(7) -0.0003(7)
C21 0.0230(9) 0.0296(9) 0.0465(11) -0.0025(9) -0.0043(8) 0.0035(7)
C22 0.0246(9) 0.0352(10) 0.0519(13) 0.0007(10) -0.0090(8) -0.0044(8)
C23 0.0351(11) 0.0248(9) 0.0499(12) -0.0048(9) -0.0124(9) -0.0037(8)
C24 0.0274(9) 0.0249(8) 0.0310(9) -0.0032(8) -0.0049(7) 0.0022(7)

loop_
_atom_type_symbol
_atom_type_description
_atom_type_scat_dispersion_real
_atom_type_scat_dispersion_imag
_atom_type_scat_source
C C 0.0033 0.0016 'International Tables Vol C Tables 4.2.6.8 and 6.1.1.4'
H H 0.0000 0.0000 'International Tables Vol C Tables 4.2.6.8 and 6.1.1.4'

loop_
_geom_angle_atom_site_label_1
_geom_angle_atom_site_label_2
_geom_angle_atom_site_label_3
_geom_angle
_geom_angle_site_symmetry_1
_geom_angle_site_symmetry_3
_geom_angle_publ_flag
C2 C1 H1A 109.5 . . ?
C2 C1 H1B 109.5 . . ?
H1A C1 H1B 109.5 . . ?
C2 C1 H1C 109.5 . . ?
H1A C1 H1C 109.5 . . ?
H1B C1 H1C 109.5 . . ?
C3 C2 C1 178.4(2) . . ?
C2 C3 C4 177.4(2) . . ?
C5 C4 C3 178.5(2) . . ?
C4 C5 C6 177.31(19) . . ?
C5 C6 C13 109.67(14) . . ?
C5 C6 C19 108.52(14) . . ?
C13 C6 C19 109.36(14) . . ?
C5 C6 C7 105.77(14) . . ?
C13 C6 C7 111.35(14) . . ?
C19 C6 C7 112.08(14) . . ?
C8 C7 C12 118.77(17) . . ?
C8 C7 C6 122.93(16) . . ?
C12 C7 C6 118.22(17) . . ?
C7 C8 C9 120.29(19) . . ?
C7 C8 H8 119.9 . . ?
C9 C8 H8 119.9 . . ?
C10 C9 C8 120.4(2) . . ?
C10 C9 H9 119.8 . . ?
C8 C9 H9 119.8 . . ?
C9 C10 C11 119.9(2) . . ?
C9 C10 H10 120.1 . . ?
C11 C10 H10 120.1 . . ?
C12 C11 C10 120.0(2) . . ?
C12 C11 H11 120.0 . . ?
C10 C11 H11 120.0 . . ?
C11 C12 C7 120.7(2) . . ?
C11 C12 H12 119.6 . . ?
C7 C12 H12 119.6 . . ?
C18 C13 C14 118.32(18) . . ?
C18 C13 C6 121.23(15) . . ?
C14 C13 C6 120.43(16) . . ?
C13 C14 C15 120.6(2) . . ?
C13 C14 H14 119.7 . . ?
C15 C14 H14 119.7 . . ?
C16 C15 C14 120.4(2) . . ?
C16 C15 H15 119.8 . . ?
C14 C15 H15 119.8 . . ?
C15 C16 C17 119.5(2) . . ?
C15 C16 H16 120.2 . . ?
C17 C16 H16 120.2 . . ?
C16 C17 C18 120.3(2) . . ?
C16 C17 H17 119.9 . . ?
C18 C17 H17 119.9 . . ?
C17 C18 C13 120.90(19) . . ?
C17 C18 H18 119.5 . . ?
C13 C18 H18 119.5 . . ?
C24 C19 C20 118.66(16) . . ?
C24 C19 C6 119.92(15) . . ?
C20 C19 C6 121.33(15) . . ?
C21 C20 C19 120.41(17) . . ?
C21 C20 H20 119.8 . . ?
C19 C20 H20 119.8 . . ?
C22 C21 C20 120.52(18) . . ?
C22 C21 H21 119.7 . . ?
C20 C21 H21 119.7 . . ?
C21 C22 C23 119.41(18) . . ?
C21 C22 H22 120.3 . . ?
C23 C22 H22 120.3 . . ?
C22 C23 C24 120.37(17) . . ?
C22 C23 H23 119.8 . . ?
C24 C23 H23 119.8 . . ?
C23 C24 C19 120.59(17) . . ?
C23 C24 H24 119.7 . . ?
C19 C24 H24 119.7 . . ?

loop_
_geom_bond_atom_site_label_1
_geom_bond_atom_site_label_2
_geom_bond_distance
_geom_bond_site_symmetry_2
_geom_bond_publ_flag
C1 C2 1.458(3) . ?
C1 H1A 0.9800 . ?
C1 H1B 0.9800 . ?
C1 H1C 0.9800 . ?
C2 C3 1.196(3) . ?
C3 C4 1.381(2) . ?
C4 C5 1.199(2) . ?
C5 C6 1.481(2) . ?
C6 C13 1.542(2) . ?
C6 C19 1.546(2) . ?
C6 C7 1.548(2) . ?
C7 C8 1.384(3) . ?
C7 C12 1.402(3) . ?
C8 C9 1.398(3) . ?
C8 H8 0.9500 . ?
C9 C10 1.377(3) . ?
C9 H9 0.9500 . ?
C10 C11 1.387(3) . ?
C10 H10 0.9500 . ?
C11 C12 1.383(3) . ?
C11 H11 0.9500 . ?
C12 H12 0.9500 . ?
C13 C18 1.388(3) . ?
C13 C14 1.389(2) . ?
C14 C15 1.391(3) . ?
C14 H14 0.9500 . ?
C15 C16 1.378(4) . ?
C15 H15 0.9500 . ?
C16 C17 1.378(3) . ?
C16 H16 0.9500 . ?
C17 C18 1.388(3) . ?
C17 H17 0.9500 . ?
C18 H18 0.9500 . ?
C19 C24 1.390(2) . ?
C19 C20 1.391(2) . ?
C20 C21 1.390(3) . ?
C20 H20 0.9500 . ?
C21 C22 1.379(3) . ?
C21 H21 0.9500 . ?
C22 C23 1.382(3) . ?
C22 H22 0.9500 . ?
C23 C24 1.389(3) . ?
C23 H23 0.9500 . ?
C24 H24 0.9500 . ?

loop_
_geom_torsion_atom_site_label_1
_geom_torsion_atom_site_label_2
_geom_torsion_atom_site_label_3
_geom_torsion_atom_site_label_4
_geom_torsion
_geom_torsion_site_symmetry_1
_geom_torsion_site_symmetry_2
_geom_torsion_site_symmetry_3
_geom_torsion_site_symmetry_4
_geom_torsion_publ_flag
C5 C6 C7 C8 114.66(18) . . . . ?
C13 C6 C7 C8 -4.4(2) . . . . ?
C19 C6 C7 C8 -127.26(17) . . . . ?
C5 C6 C7 C12 -61.98(19) . . . . ?
C13 C6 C7 C12 178.95(15) . . . . ?
C19 C6 C7 C12 56.1(2) . . . . ?
C12 C7 C8 C9 1.0(3) . . . . ?
C6 C7 C8 C9 -175.64(16) . . . . ?
C7 C8 C9 C10 -0.7(3) . . . . ?
C8 C9 C10 C11 -0.4(3) . . . . ?
C9 C10 C11 C12 1.0(3) . . . . ?
C10 C11 C12 C7 -0.7(3) . . . . ?
C8 C7 C12 C11 -0.3(3) . . . . ?
C6 C7 C12 C11 176.47(17) . . . . ?
C5 C6 C13 C18 152.78(16) . . . . ?
C19 C6 C13 C18 33.9(2) . . . . ?
C7 C6 C13 C18 -90.51(18) . . . . ?
C5 C6 C13 C14 -29.1(2) . . . . ?
C19 C6 C13 C14 -147.99(16) . . . . ?
C7 C6 C13 C14 87.61(19) . . . . ?
C18 C13 C14 C15 -1.9(3) . . . . ?
C6 C13 C14 C15 179.98(16) . . . . ?
C13 C14 C15 C16 1.4(3) . . . . ?
C14 C15 C16 C17 0.1(3) . . . . ?
C15 C16 C17 C18 -1.1(3) . . . . ?
C16 C17 C18 C13 0.6(3) . . . . ?
C14 C13 C18 C17 0.8(3) . . . . ?
C6 C13 C18 C17 178.99(18) . . . . ?
C5 C6 C19 C24 -37.4(2) . . . . ?
C13 C6 C19 C24 82.22(19) . . . . ?
C7 C6 C19 C24 -153.81(16) . . . . ?
C5 C6 C19 C20 146.07(16) . . . . ?
C13 C6 C19 C20 -94.34(19) . . . . ?
C7 C6 C19 C20 29.6(2) . . . . ?
C24 C19 C20 C21 1.0(3) . . . . ?
C6 C19 C20 C21 177.56(18) . . . . ?
C19 C20 C21 C22 0.8(3) . . . . ?
C20 C21 C22 C23 -1.7(3) . . . . ?
C21 C22 C23 C24 1.0(3) . . . . ?
C22 C23 C24 C19 0.8(3) . . . . ?
C20 C19 C24 C23 -1.8(3) . . . . ?
C6 C19 C24 C23 -178.40(18) . . . . ?
